data_7718145
loop_
_publ_author_name
'Roy, Indrajit'
'Mathur, Shobhit'
'Deb, Sourav'
'Rathnam, Sharan Shanmuga Vuppaladadium'
'Tuti, Nikhil'
'Shaji, Unnikrishnan Paruthiyezhath'
'L, Karthikeyan'
'Roy, Anindya'
'Maji, Somnath'

_publ_section_title
;
 Benzimidazole-based mononuclear polypyridyl Cu(II) complexes: DNA
 binding, cleavage, and <i>in vitro</i> antiproliferative studies.
;
_journal_issue 16
_journal_name_full 'Dalton transactions (Cambridge, England : 2003)'
_journal_page_first 6386
_journal_page_last 6401
_journal_paper_doi 10.1039/d4dt03379e
_journal_volume 54
_journal_year 2025
_chemical_formula_moiety 'C35 H29 Cu N7, 2(Cl O4)'
_chemical_formula_sum 'C35 H29 Cl2 Cu N7 O8'
_chemical_formula_weight 810.09
_chemical_name_systematic Mebimpy-Cu-Me2phen
_space_group_crystal_system monoclinic
_space_group_IT_number 14
_space_group_name_Hall '-P 2ybc'
_space_group_name_H-M_alt 'P 1 21/c 1'
_atom_sites_solution_hydrogens geom
_atom_sites_solution_primary dual
_audit_creation_date 2024-09-13
_audit_creation_method
;
Olex2 1.5
(compiled 2024.02.16 svn.r378c4104 for OlexSys, GUI svn.r6928)
;
_audit_update_record
;
2024-12-04 deposited with the CCDC.	2025-02-24 downloaded from the CCDC.
;
_cell_angle_alpha 90
_cell_angle_beta 102.119(2)
_cell_angle_gamma 90
_cell_formula_units_Z 4
_cell_length_a 13.4155(9)
_cell_length_b 15.0657(10)
_cell_length_c 18.0834(10)
_cell_measurement_reflns_used 8280
_cell_measurement_temperature 298(2)
_cell_measurement_theta_max 22.74
_cell_measurement_theta_min 2.51
_cell_volume 3573.5(4)
_computing_cell_refinement 'SAINT V8.40B (?, 2016)'
_computing_data_reduction 'SAINT V8.40B (?, 2016)'
_computing_molecular_graphics 'Olex2 1.5 (Dolomanov et al., 2009)'
_computing_publication_material 'Olex2 1.5 (Dolomanov et al., 2009)'
_computing_structure_refinement 'SHELXL 2018/3 (Sheldrick, 2015)'
_computing_structure_solution 'SHELXT 2018/2 (Sheldrick, 2018)'
_diffrn_ambient_temperature 298.00
_diffrn_measured_fraction_theta_full 1.000
_diffrn_measured_fraction_theta_max 0.994
_diffrn_measurement_device_type 'Bruker APEX-II CCD'
_diffrn_measurement_method '\f and \w scans'
_diffrn_radiation_type MoK\a
_diffrn_radiation_wavelength 0.71073
_diffrn_reflns_av_R_equivalents 0.0883
_diffrn_reflns_av_unetI/netI 0.0588
_diffrn_reflns_Laue_measured_fraction_full 1.000
_diffrn_reflns_Laue_measured_fraction_max 0.994
_diffrn_reflns_limit_h_max 17
_diffrn_reflns_limit_h_min -17
_diffrn_reflns_limit_k_max 19
_diffrn_reflns_limit_k_min -19
_diffrn_reflns_limit_l_max 22
_diffrn_reflns_limit_l_min -23
_diffrn_reflns_number 57556
_diffrn_reflns_point_group_measured_fraction_full 1.000
_diffrn_reflns_point_group_measured_fraction_max 0.994
_diffrn_reflns_theta_full 25.242
_diffrn_reflns_theta_max 27.215
_diffrn_reflns_theta_min 1.776
_diffrn_source_current 1.4
_diffrn_source_power 0.07
_diffrn_source_voltage 50.0
_diffrn_standards_number 0
_exptl_absorpt_coefficient_mu 0.823
_exptl_absorpt_correction_T_max 0.7455
_exptl_absorpt_correction_T_min 0.6325
_exptl_absorpt_correction_type none
_exptl_absorpt_process_details
;
SADABS-2016/2 (Bruker,2016/2) was used for absorption correction.
wR2(int) was 0.0909 before and 0.0713 after correction.
The Ratio of minimum to maximum transmission is 0.8484.
The \l/2 correction factor is Not present.
;
_exptl_crystal_colour 'clear greenish green'
_exptl_crystal_colour_lustre clear
_exptl_crystal_colour_modifier greenish
_exptl_crystal_colour_primary green
_exptl_crystal_density_diffrn 1.506
_exptl_crystal_description plate
_exptl_crystal_F_000 1660
_exptl_crystal_recrystallization_method 'Using vapour diffusion method'
_exptl_crystal_size_max 0.06
_exptl_crystal_size_mid 0.06
_exptl_crystal_size_min 0.04
_refine_diff_density_max 2.087
_refine_diff_density_min -0.733
_refine_diff_density_rms 0.094
_refine_ls_extinction_method none
_refine_ls_goodness_of_fit_ref 1.041
_refine_ls_hydrogen_treatment constr
_refine_ls_matrix_type full
_refine_ls_number_parameters 482
_refine_ls_number_reflns 7922
_refine_ls_number_restraints 0
_refine_ls_restrained_S_all 1.041
_refine_ls_R_factor_all 0.1260
_refine_ls_R_factor_gt 0.0733
_refine_ls_shift/su_max 0.000
_refine_ls_shift/su_mean 0.000
_refine_ls_structure_factor_coef Fsqd
_refine_ls_weighting_details 'w=1/[\s^2^(Fo^2^)+(0.1253P)^2^+5.3483P] where P=(Fo^2^+2Fc^2^)/3'
_refine_ls_weighting_scheme calc
_refine_ls_wR_factor_gt 0.2067
_refine_ls_wR_factor_ref 0.2440
_reflns_Friedel_coverage 0.000
_reflns_number_gt 4786
_reflns_number_total 7922
_reflns_threshold_expression 'I > 2\s(I)'
_cod_data_source_file d4dt03379e2.cif
_cod_data_source_block mo_snm_ir_mebimpycupen_0m_a
_cod_depositor_comments 'Adding full bibliography for 7718143--7718145.cif.'
_cod_database_code 7718145
_shelx_shelxl_version_number 2018/3
_shelx_space_group_comment
;
The symmetry employed for this shelxl refinement is uniquely defined
by the following loop, which should always be used as a source of
symmetry information in preference to the above space-group names.
They are only intended as comments.
;
_shelx_estimated_absorpt_t_max 0.968
_shelx_estimated_absorpt_t_min 0.952
_olex2_refinement_description
;
1. Fixed Uiso
 At 1.2 times of:
  All C(H) groups
 At 1.5 times of:
  All C(H,H,H) groups
2.a Aromatic/amide H refined with riding coordinates:
 C3(H3), C1(H1), C2(H2), C20(H20), C9(H9), C17(H17), C18(H18), C12(H12),
 C19(H19), C10(H10), C11(H11), C24(H24), C25(H25), C34(H34), C31(H31), C32(H32),
  C35(H35)
2.b Idealised Me refined as rotating group:
 C7(H7a,H7b,H7c), C15(H15a,H15b,H15c), C22(H22a,H22b,H22c), C30(H30a,H30b,H30c)
;
_olex2_exptl_crystal_mounting_method 'mounted onto a nylon loop'
_olex2_submission_original_sample_id Mebimpy-Cu-Me2phen
_olex2_submission_special_instructions 'No special instructions were received'

loop_
_space_group_symop_operation_xyz
'x, y, z'
'-x, y+1/2, -z+1/2'
'-x, -y, -z'
'x, -y-1/2, z-1/2'

loop_
_atom_site_label
_atom_site_type_symbol
_atom_site_fract_x
_atom_site_fract_y
_atom_site_fract_z
_atom_site_U_iso_or_equiv
_atom_site_adp_type
_atom_site_occupancy
_atom_site_site_symmetry_order
_atom_site_calc_flag
_atom_site_refinement_flags_posn
_atom_site_refinement_flags_adp
_atom_site_refinement_flags_occupancy
_atom_site_disorder_assembly
_atom_site_disorder_group
Cu1 Cu 0.75732(4) 0.31526(4) 0.37167(3) 0.0419(2) Uani 1 1 d . . . . .
Cl2 Cl 0.74373(12) -0.02429(11) 0.49061(10) 0.0678(4) Uani 1 1 d . . . . .
Cl1 Cl 1.04253(15) 0.24841(12) 0.75801(9) 0.0780(5) Uani 1 1 d . . . . .
N1 N 0.8821(3) 0.2721(3) 0.4391(2) 0.0419(9) Uani 1 1 d . . . . .
N2 N 0.7956(3) 0.4225(3) 0.4395(2) 0.0476(10) Uani 1 1 d . . . . .
N3 N 0.7765(3) 0.1996(3) 0.3198(2) 0.0469(10) Uani 1 1 d . . . . .
N4 N 0.6532(3) 0.3695(3) 0.2891(2) 0.0508(11) Uani 1 1 d . . . . .
N6 N 0.8673(3) 0.0749(3) 0.3236(2) 0.0441(9) Uani 1 1 d . . . . .
N7 N 0.8926(3) 0.4765(3) 0.5445(2) 0.0480(10) Uani 1 1 d . . . . .
N5 N 0.6180(4) 0.2736(3) 0.4084(3) 0.0563(12) Uani 1 1 d . . . . .
C6 C 0.8730(4) 0.4066(3) 0.4971(3) 0.0447(11) Uani 1 1 d . . . . .
C4 C 0.9194(4) 0.1924(3) 0.4256(3) 0.0434(11) Uani 1 1 d . . . . .
C5 C 0.9262(4) 0.3209(3) 0.4984(3) 0.0423(11) Uani 1 1 d . . . . .
C21 C 0.7324(4) 0.1476(3) 0.2598(3) 0.0471(12) Uani 1 1 d . . . . .
C14 C 0.8573(4) 0.1540(3) 0.3571(3) 0.0416(11) Uani 1 1 d . . . . .
C16 C 0.7878(4) 0.0690(3) 0.2619(3) 0.0472(12) Uani 1 1 d . . . . .
C8 C 0.8240(4) 0.5423(3) 0.5153(3) 0.0510(13) Uani 1 1 d . . . . .
C13 C 0.7624(4) 0.5075(3) 0.4497(3) 0.0511(13) Uani 1 1 d . . . . .
C3 C 1.0106(4) 0.2900(4) 0.5496(3) 0.0531(13) Uani 1 1 d . . . . .
H3 H 1.040726 0.323238 0.591694 0.064 Uiso 1 1 calc R U . . .
C1 C 1.0481(4) 0.2080(4) 0.5358(3) 0.0563(14) Uani 1 1 d . . . . .
H1 H 1.104822 0.185658 0.569216 0.068 Uiso 1 1 calc R U . . .
C2 C 1.0044(4) 0.1589(4) 0.4743(3) 0.0533(13) Uani 1 1 d . . . . .
H2 H 1.031239 0.104008 0.465358 0.064 Uiso 1 1 calc R U . . .
O2 O 1.1085(4) 0.2098(5) 0.7191(3) 0.121(2) Uani 1 1 d . . . . .
C20 C 0.6471(5) 0.1605(4) 0.2022(3) 0.0645(16) Uani 1 1 d . . . . .
H20 H 0.609761 0.212821 0.199136 0.077 Uiso 1 1 calc R U . . .
C9 C 0.8102(5) 0.6286(4) 0.5396(4) 0.0630(16) Uani 1 1 d . . . . .
H9 H 0.850587 0.651479 0.583614 0.076 Uiso 1 1 calc R U . . .
C28 C 0.5564(4) 0.3427(4) 0.2888(3) 0.0598(15) Uani 1 1 d . . . . .
C17 C 0.7616(5) 0.0015(4) 0.2085(4) 0.0647(16) Uani 1 1 d . . . . .
H17 H 0.799837 -0.050237 0.210591 0.078 Uiso 1 1 calc R U . . .
C27 C 0.5382(4) 0.2872(4) 0.3504(4) 0.0652(17) Uani 1 1 d . . . . .
C18 C 0.6759(5) 0.0157(4) 0.1526(4) 0.0701(17) Uani 1 1 d . . . . .
H18 H 0.655287 -0.027700 0.115930 0.084 Uiso 1 1 calc R U . . .
C7 C 0.9716(5) 0.4842(4) 0.6142(3) 0.0604(14) Uani 1 1 d . . . . .
H7A H 0.959879 0.440474 0.650019 0.091 Uiso 1 1 calc R U . . .
H7B H 0.968899 0.542415 0.635313 0.091 Uiso 1 1 calc R U . . .
H7C H 1.037450 0.474851 0.602693 0.091 Uiso 1 1 calc R U . . .
C29 C 0.6722(5) 0.4203(4) 0.2336(3) 0.0634(16) Uani 1 1 d . . . . .
C12 C 0.6847(5) 0.5585(4) 0.4061(4) 0.0651(16) Uani 1 1 d . . . . .
H12 H 0.642431 0.535802 0.362798 0.078 Uiso 1 1 calc R U . . .
C19 C 0.6192(5) 0.0944(5) 0.1499(4) 0.0715(18) Uani 1 1 d . . . . .
H19 H 0.561355 0.101817 0.111790 0.086 Uiso 1 1 calc R U . . .
O4 O 0.9616(6) 0.2907(6) 0.7165(4) 0.182(4) Uani 1 1 d . . . . .
C15 C 0.9473(5) 0.0084(4) 0.3446(4) 0.0659(16) Uani 1 1 d . . . . .
H15A H 1.011957 0.034052 0.341935 0.099 Uiso 1 1 calc R U . . .
H15B H 0.933567 -0.041029 0.310496 0.099 Uiso 1 1 calc R U . . .
H15C H 0.949063 -0.011585 0.395295 0.099 Uiso 1 1 calc R U . . .
C23 C 0.6054(6) 0.2251(4) 0.4677(4) 0.074(2) Uani 1 1 d . . . . .
O8 O 0.8325(5) 0.0212(5) 0.5142(6) 0.159(3) Uani 1 1 d . . . . .
C10 C 0.7353(6) 0.6776(4) 0.4962(4) 0.0718(18) Uani 1 1 d . . . . .
H10 H 0.724628 0.735417 0.510914 0.086 Uiso 1 1 calc R U . . .
O7 O 0.7466(6) -0.0983(5) 0.4471(5) 0.173(4) Uani 1 1 d . . . . .
C11 C 0.6737(5) 0.6442(4) 0.4302(4) 0.0747(19) Uani 1 1 d . . . . .
H11 H 0.624024 0.680516 0.401728 0.090 Uiso 1 1 calc R U . . .
C22 C 0.6941(7) 0.2153(5) 0.5325(4) 0.092(3) Uani 1 1 d . . . . .
H22A H 0.745456 0.179377 0.517378 0.138 Uiso 1 1 calc R U . . .
H22B H 0.672141 0.187398 0.574098 0.138 Uiso 1 1 calc R U . . .
H22C H 0.721783 0.272791 0.547806 0.138 Uiso 1 1 calc R U . . .
C33 C 0.4746(5) 0.3660(6) 0.2300(4) 0.082(2) Uani 1 1 d . . . . .
C26 C 0.4403(5) 0.2532(5) 0.3474(5) 0.085(2) Uani 1 1 d . . . . .
O1 O 1.0066(7) 0.1833(5) 0.8027(5) 0.164(3) Uani 1 1 d . . . . .
C30 C 0.7805(6) 0.4465(5) 0.2358(4) 0.083(2) Uani 1 1 d . . . . .
H30A H 0.797417 0.497590 0.267691 0.125 Uiso 1 1 calc R U . . .
H30B H 0.788567 0.460406 0.185600 0.125 Uiso 1 1 calc R U . . .
H30C H 0.824938 0.398258 0.255596 0.125 Uiso 1 1 calc R U . . .
C24 C 0.5090(8) 0.1865(5) 0.4655(7) 0.103(3) Uani 1 1 d . . . . .
H24 H 0.500717 0.150313 0.505471 0.123 Uiso 1 1 calc R U . . .
C25 C 0.4317(8) 0.1994(6) 0.4103(8) 0.112(4) Uani 1 1 d . . . . .
H25 H 0.369436 0.173070 0.411868 0.135 Uiso 1 1 calc R U . . .
C34 C 0.3756(6) 0.3305(8) 0.2290(7) 0.114(4) Uani 1 1 d . . . . .
H34 H 0.320952 0.344742 0.189947 0.136 Uiso 1 1 calc R U . . .
C31 C 0.5918(7) 0.4496(6) 0.1749(4) 0.092(2) Uani 1 1 d . . . . .
H31 H 0.604560 0.487315 0.137238 0.110 Uiso 1 1 calc R U . . .
C32 C 0.4934(7) 0.4208(7) 0.1749(5) 0.103(3) Uani 1 1 d . . . . .
H32 H 0.439782 0.439199 0.136626 0.123 Uiso 1 1 calc R U . . .
C35 C 0.3622(6) 0.2751(8) 0.2862(8) 0.119(4) Uani 1 1 d . . . . .
H35 H 0.297856 0.251015 0.284142 0.142 Uiso 1 1 calc R U . . .
O5 O 0.6581(7) -0.0062(6) 0.5120(7) 0.202(5) Uani 1 1 d . . . . .
O3 O 1.0943(9) 0.3017(7) 0.8152(7) 0.229(6) Uani 1 1 d . . . . .
O6 O 0.7036(11) 0.0385(7) 0.4263(7) 0.239(6) Uani 1 1 d . . . . .

loop_
_atom_site_aniso_label
_atom_site_aniso_U_11
_atom_site_aniso_U_22
_atom_site_aniso_U_33
_atom_site_aniso_U_23
_atom_site_aniso_U_13
_atom_site_aniso_U_12
Cu1 0.0424(4) 0.0386(3) 0.0434(3) -0.0015(2) 0.0059(2) 0.0037(3)
Cl2 0.0535(9) 0.0656(10) 0.0844(11) -0.0153(8) 0.0149(8) -0.0020(7)
Cl1 0.1021(13) 0.0745(11) 0.0646(9) 0.0111(8) 0.0339(9) 0.0362(10)
N1 0.044(2) 0.038(2) 0.043(2) 0.0019(17) 0.0087(18) 0.0023(18)
N2 0.053(3) 0.038(2) 0.050(2) -0.0028(18) 0.007(2) 0.0033(19)
N3 0.050(3) 0.041(2) 0.049(2) -0.0047(18) 0.010(2) 0.0012(19)
N4 0.047(3) 0.052(3) 0.049(2) -0.007(2) -0.0008(19) 0.007(2)
N6 0.049(2) 0.038(2) 0.048(2) -0.0022(17) 0.0164(19) 0.0015(18)
N7 0.056(3) 0.044(2) 0.045(2) -0.0057(18) 0.012(2) -0.005(2)
N5 0.057(3) 0.043(2) 0.077(3) -0.006(2) 0.033(3) 0.002(2)
C6 0.048(3) 0.041(3) 0.043(3) -0.001(2) 0.005(2) -0.001(2)
C4 0.049(3) 0.039(3) 0.044(3) 0.004(2) 0.013(2) 0.003(2)
C5 0.048(3) 0.041(3) 0.039(2) 0.001(2) 0.010(2) -0.002(2)
C21 0.050(3) 0.045(3) 0.046(3) -0.006(2) 0.011(2) -0.002(2)
C14 0.043(3) 0.038(2) 0.045(3) 0.003(2) 0.011(2) 0.004(2)
C16 0.048(3) 0.045(3) 0.052(3) -0.005(2) 0.018(2) -0.003(2)
C8 0.056(3) 0.043(3) 0.058(3) -0.001(2) 0.020(3) -0.003(2)
C13 0.059(3) 0.040(3) 0.056(3) -0.002(2) 0.018(3) 0.004(2)
C3 0.062(3) 0.056(3) 0.037(3) 0.004(2) 0.001(2) 0.005(3)
C1 0.053(3) 0.060(3) 0.051(3) 0.010(3) 0.002(3) 0.013(3)
C2 0.060(3) 0.046(3) 0.055(3) 0.007(2) 0.015(3) 0.017(3)
O2 0.087(4) 0.168(6) 0.104(4) -0.042(4) 0.010(3) 0.058(4)
C20 0.063(4) 0.065(4) 0.062(3) -0.018(3) 0.004(3) 0.005(3)
C9 0.077(4) 0.047(3) 0.072(4) -0.014(3) 0.029(3) -0.011(3)
C28 0.043(3) 0.062(4) 0.069(4) -0.024(3) 0.001(3) 0.014(3)
C17 0.071(4) 0.049(3) 0.078(4) -0.019(3) 0.025(3) -0.002(3)
C27 0.046(3) 0.057(4) 0.096(5) -0.026(3) 0.023(3) 0.003(3)
C18 0.068(4) 0.069(4) 0.072(4) -0.025(3) 0.011(3) -0.007(3)
C7 0.069(4) 0.059(3) 0.050(3) -0.007(3) 0.006(3) -0.008(3)
C29 0.075(4) 0.064(4) 0.047(3) 0.003(3) 0.003(3) 0.017(3)
C12 0.066(4) 0.055(4) 0.071(4) -0.001(3) 0.006(3) 0.014(3)
C19 0.065(4) 0.080(5) 0.065(4) -0.019(3) 0.002(3) 0.000(3)
O4 0.178(7) 0.253(9) 0.142(6) 0.126(6) 0.099(6) 0.154(7)
C15 0.075(4) 0.047(3) 0.074(4) -0.005(3) 0.013(3) 0.018(3)
C23 0.093(5) 0.047(3) 0.102(5) -0.009(3) 0.065(5) -0.001(3)
O8 0.082(4) 0.115(5) 0.257(10) -0.038(6) -0.016(5) -0.015(4)
C10 0.086(5) 0.038(3) 0.099(5) -0.011(3) 0.036(4) 0.005(3)
O7 0.123(5) 0.117(5) 0.245(9) -0.094(6) -0.042(5) 0.059(4)
C11 0.079(5) 0.048(3) 0.100(5) 0.006(3) 0.023(4) 0.023(3)
C22 0.147(8) 0.067(4) 0.075(5) 0.013(4) 0.054(5) -0.001(5)
C33 0.061(4) 0.093(5) 0.080(5) -0.032(4) -0.011(4) 0.026(4)
C26 0.050(4) 0.067(4) 0.145(7) -0.036(5) 0.035(5) -0.009(3)
O1 0.163(7) 0.149(7) 0.171(7) 0.093(6) 0.014(6) -0.001(5)
C30 0.088(5) 0.100(6) 0.061(4) 0.028(4) 0.012(3) -0.005(4)
C24 0.104(7) 0.067(5) 0.166(10) -0.005(5) 0.092(7) -0.010(5)
C25 0.081(6) 0.077(6) 0.207(12) -0.027(7) 0.095(8) -0.019(5)
C34 0.046(5) 0.138(9) 0.143(9) -0.066(7) -0.012(5) 0.018(5)
C31 0.115(7) 0.099(6) 0.054(4) 0.011(4) 0.000(4) 0.042(5)
C32 0.088(6) 0.116(7) 0.085(5) -0.025(5) -0.027(5) 0.044(5)
C35 0.044(5) 0.115(8) 0.195(12) -0.073(8) 0.022(6) -0.007(5)
O5 0.177(8) 0.156(7) 0.325(13) -0.097(8) 0.169(9) -0.055(6)
O3 0.245(12) 0.196(10) 0.262(12) -0.147(9) 0.091(10) -0.057(8)
O6 0.319(15) 0.175(10) 0.191(10) 0.024(8) -0.017(10) -0.049(10)

loop_
_atom_type_symbol
_atom_type_description
_atom_type_scat_dispersion_real
_atom_type_scat_dispersion_imag
_atom_type_scat_source
C C 0.0033 0.0016 'International Tables Vol C Tables 4.2.6.8 and 6.1.1.4'
H H 0.0000 0.0000 'International Tables Vol C Tables 4.2.6.8 and 6.1.1.4'
Cl Cl 0.1484 0.1585 'International Tables Vol C Tables 4.2.6.8 and 6.1.1.4'
Cu Cu 0.3201 1.2651 'International Tables Vol C Tables 4.2.6.8 and 6.1.1.4'
N N 0.0061 0.0033 'International Tables Vol C Tables 4.2.6.8 and 6.1.1.4'
O O 0.0106 0.0060 'International Tables Vol C Tables 4.2.6.8 and 6.1.1.4'

loop_
_geom_angle_atom_site_label_1
_geom_angle_atom_site_label_2
_geom_angle_atom_site_label_3
_geom_angle
_geom_angle_site_symmetry_1
_geom_angle_site_symmetry_3
_geom_angle_publ_flag
N1 Cu1 N2 79.26(17) . . ?
N1 Cu1 N3 80.08(17) . . ?
N1 Cu1 N4 166.68(18) . . ?
N1 Cu1 N5 112.67(18) . . ?
N2 Cu1 N5 99.65(17) . . ?
N3 Cu1 N2 157.94(18) . . ?
N3 Cu1 N5 95.35(17) . . ?
N4 Cu1 N2 100.08(17) . . ?
N4 Cu1 N3 98.24(17) . . ?
N4 Cu1 N5 80.61(19) . . ?
O8 Cl2 O7 117.5(5) . . ?
O8 Cl2 O6 94.2(6) . . ?
O7 Cl2 O6 96.7(6) . . ?
O5 Cl2 O8 124.3(5) . . ?
O5 Cl2 O7 118.0(5) . . ?
O5 Cl2 O6 84.5(8) . . ?
O2 Cl1 O1 109.4(5) . . ?
O2 Cl1 O3 110.8(6) . . ?
O4 Cl1 O2 116.6(4) . . ?
O4 Cl1 O1 108.4(5) . . ?
O4 Cl1 O3 111.3(7) . . ?
O3 Cl1 O1 98.9(7) . . ?
C4 N1 Cu1 119.0(3) . . ?
C5 N1 Cu1 119.6(3) . . ?
C5 N1 C4 121.4(4) . . ?
C6 N2 Cu1 112.7(3) . . ?
C6 N2 C13 106.5(4) . . ?
C13 N2 Cu1 140.5(4) . . ?
C21 N3 Cu1 141.8(4) . . ?
C14 N3 Cu1 112.2(3) . . ?
C14 N3 C21 106.0(4) . . ?
C28 N4 Cu1 113.6(4) . . ?
C29 N4 Cu1 125.9(4) . . ?
C29 N4 C28 120.1(5) . . ?
C14 N6 C16 106.7(4) . . ?
C14 N6 C15 128.5(4) . . ?
C16 N6 C15 124.8(4) . . ?
C6 N7 C8 107.0(4) . . ?
C6 N7 C7 128.0(5) . . ?
C8 N7 C7 124.9(4) . . ?
C27 N5 Cu1 108.0(4) . . ?
C23 N5 Cu1 131.0(5) . . ?
C23 N5 C27 119.5(6) . . ?
N2 C6 N7 111.9(4) . . ?
N2 C6 C5 117.9(4) . . ?
N7 C6 C5 130.1(5) . . ?
N1 C4 C14 109.9(4) . . ?
N1 C4 C2 119.9(5) . . ?
C2 C4 C14 130.2(5) . . ?
N1 C5 C6 109.8(4) . . ?
N1 C5 C3 121.0(5) . . ?
C3 C5 C6 129.2(5) . . ?
N3 C21 C16 109.0(5) . . ?
N3 C21 C20 131.8(5) . . ?
C20 C21 C16 119.2(5) . . ?
N3 C14 N6 111.8(4) . . ?
N3 C14 C4 118.8(4) . . ?
N6 C14 C4 129.4(4) . . ?
N6 C16 C21 106.6(4) . . ?
N6 C16 C17 130.4(5) . . ?
C21 C16 C17 123.0(5) . . ?
N7 C8 C13 106.4(4) . . ?
N7 C8 C9 132.1(6) . . ?
C9 C8 C13 121.5(5) . . ?
N2 C13 C8 108.2(5) . . ?
N2 C13 C12 131.1(5) . . ?
C8 C13 C12 120.7(5) . . ?
C5 C3 H3 121.3 . . ?
C1 C3 C5 117.4(5) . . ?
C1 C3 H3 121.3 . . ?
C3 C1 H1 119.2 . . ?
C2 C1 C3 121.7(5) . . ?
C2 C1 H1 119.2 . . ?
C4 C2 H2 120.7 . . ?
C1 C2 C4 118.6(5) . . ?
C1 C2 H2 120.7 . . ?
C21 C20 H20 120.7 . . ?
C19 C20 C21 118.6(6) . . ?
C19 C20 H20 120.7 . . ?
C8 C9 H9 121.4 . . ?
C10 C9 C8 117.1(6) . . ?
C10 C9 H9 121.4 . . ?
N4 C28 C27 118.7(5) . . ?
N4 C28 C33 121.7(7) . . ?
C33 C28 C27 119.6(6) . . ?
C16 C17 H17 121.8 . . ?
C18 C17 C16 116.4(6) . . ?
C18 C17 H17 121.8 . . ?
N5 C27 C28 116.7(5) . . ?
N5 C27 C26 124.1(7) . . ?
C26 C27 C28 119.2(7) . . ?
C17 C18 H18 119.4 . . ?
C17 C18 C19 121.2(6) . . ?
C19 C18 H18 119.4 . . ?
N7 C7 H7A 109.5 . . ?
N7 C7 H7B 109.5 . . ?
N7 C7 H7C 109.5 . . ?
H7A C7 H7B 109.5 . . ?
H7A C7 H7C 109.5 . . ?
H7B C7 H7C 109.5 . . ?
N4 C29 C30 118.0(5) . . ?
N4 C29 C31 120.6(7) . . ?
C31 C29 C30 121.3(6) . . ?
C13 C12 H12 121.6 . . ?
C11 C12 C13 116.9(6) . . ?
C11 C12 H12 121.6 . . ?
C20 C19 C18 121.5(6) . . ?
C20 C19 H19 119.2 . . ?
C18 C19 H19 119.2 . . ?
N6 C15 H15A 109.5 . . ?
N6 C15 H15B 109.5 . . ?
N6 C15 H15C 109.5 . . ?
H15A C15 H15B 109.5 . . ?
H15A C15 H15C 109.5 . . ?
H15B C15 H15C 109.5 . . ?
N5 C23 C22 118.0(6) . . ?
N5 C23 C24 118.2(8) . . ?
C24 C23 C22 123.8(8) . . ?
C9 C10 H10 118.9 . . ?
C9 C10 C11 122.1(6) . . ?
C11 C10 H10 118.9 . . ?
C12 C11 C10 121.7(6) . . ?
C12 C11 H11 119.2 . . ?
C10 C11 H11 119.2 . . ?
C23 C22 H22A 109.5 . . ?
C23 C22 H22B 109.5 . . ?
C23 C22 H22C 109.5 . . ?
H22A C22 H22B 109.5 . . ?
H22A C22 H22C 109.5 . . ?
H22B C22 H22C 109.5 . . ?
C28 C33 C34 119.6(9) . . ?
C32 C33 C28 118.1(7) . . ?
C32 C33 C34 122.3(9) . . ?
C27 C26 C25 114.3(8) . . ?
C35 C26 C27 119.1(9) . . ?
C35 C26 C25 126.6(9) . . ?
C29 C30 H30A 109.5 . . ?
C29 C30 H30B 109.5 . . ?
C29 C30 H30C 109.5 . . ?
H30A C30 H30B 109.5 . . ?
H30A C30 H30C 109.5 . . ?
H30B C30 H30C 109.5 . . ?
C23 C24 H24 118.6 . . ?
C25 C24 C23 122.7(9) . . ?
C25 C24 H24 118.6 . . ?
C26 C25 H25 119.5 . . ?
C24 C25 C26 121.0(8) . . ?
C24 C25 H25 119.5 . . ?
C33 C34 H34 120.4 . . ?
C35 C34 C33 119.2(9) . . ?
C35 C34 H34 120.4 . . ?
C29 C31 H31 120.8 . . ?
C32 C31 C29 118.5(8) . . ?
C32 C31 H31 120.8 . . ?
C33 C32 C31 120.9(7) . . ?
C33 C32 H32 119.6 . . ?
C31 C32 H32 119.6 . . ?
C26 C35 H35 118.4 . . ?
C34 C35 C26 123.2(8) . . ?
C34 C35 H35 118.4 . . ?

loop_
_geom_bond_atom_site_label_1
_geom_bond_atom_site_label_2
_geom_bond_distance
_geom_bond_site_symmetry_2
_geom_bond_publ_flag
Cu1 N1 1.964(4) . ?
Cu1 N2 2.029(4) . ?
Cu1 N3 2.020(4) . ?
Cu1 N4 1.993(4) . ?
Cu1 N5 2.202(4) . ?
Cl2 O8 1.362(6) . ?
Cl2 O7 1.369(6) . ?
Cl2 O5 1.315(7) . ?
Cl2 O6 1.508(11) . ?
Cl1 O2 1.371(5) . ?
Cl1 O4 1.343(6) . ?
Cl1 O1 1.419(7) . ?
Cl1 O3 1.376(9) . ?
N1 C4 1.344(6) . ?
N1 C5 1.331(6) . ?
N2 C6 1.329(6) . ?
N2 C13 1.380(6) . ?
N3 C21 1.368(6) . ?
N3 C14 1.340(6) . ?
N4 C28 1.359(7) . ?
N4 C29 1.329(7) . ?
N6 C14 1.356(6) . ?
N6 C16 1.375(7) . ?
N6 C15 1.460(7) . ?
N7 C6 1.348(6) . ?
N7 C8 1.380(7) . ?
N7 C7 1.471(7) . ?
N5 C27 1.348(8) . ?
N5 C23 1.338(8) . ?
C6 C5 1.473(7) . ?
C4 C14 1.459(7) . ?
C4 C2 1.382(7) . ?
C5 C3 1.384(7) . ?
C21 C16 1.394(7) . ?
C21 C20 1.390(8) . ?
C16 C17 1.395(7) . ?
C8 C13 1.398(8) . ?
C8 C9 1.397(7) . ?
C13 C12 1.398(8) . ?
C3 H3 0.9300 . ?
C3 C1 1.376(8) . ?
C1 H1 0.9300 . ?
C1 C2 1.360(8) . ?
C2 H2 0.9300 . ?
C20 H20 0.9300 . ?
C20 C19 1.369(8) . ?
C9 H9 0.9300 . ?
C9 C10 1.356(9) . ?
C28 C27 1.455(10) . ?
C28 C33 1.402(9) . ?
C17 H17 0.9300 . ?
C17 C18 1.380(9) . ?
C27 C26 1.399(9) . ?
C18 H18 0.9300 . ?
C18 C19 1.404(9) . ?
C7 H7A 0.9600 . ?
C7 H7B 0.9600 . ?
C7 H7C 0.9600 . ?
C29 C30 1.498(9) . ?
C29 C31 1.416(9) . ?
C12 H12 0.9300 . ?
C12 C11 1.380(8) . ?
C19 H19 0.9300 . ?
C15 H15A 0.9600 . ?
C15 H15B 0.9600 . ?
C15 H15C 0.9600 . ?
C23 C22 1.493(10) . ?
C23 C24 1.410(11) . ?
C10 H10 0.9300 . ?
C10 C11 1.396(10) . ?
C11 H11 0.9300 . ?
C22 H22A 0.9600 . ?
C22 H22B 0.9600 . ?
C22 H22C 0.9600 . ?
C33 C34 1.428(13) . ?
C33 C32 1.358(12) . ?
C26 C25 1.422(13) . ?
C26 C35 1.395(14) . ?
C30 H30A 0.9600 . ?
C30 H30B 0.9600 . ?
C30 H30C 0.9600 . ?
C24 H24 0.9300 . ?
C24 C25 1.295(14) . ?
C25 H25 0.9300 . ?
C34 H34 0.9300 . ?
C34 C35 1.370(15) . ?
C31 H31 0.9300 . ?
C31 C32 1.390(12) . ?
C32 H32 0.9300 . ?
C35 H35 0.9300 . ?

loop_
_geom_torsion_atom_site_label_1
_geom_torsion_atom_site_label_2
_geom_torsion_atom_site_label_3
_geom_torsion_atom_site_label_4
_geom_torsion
_geom_torsion_site_symmetry_1
_geom_torsion_site_symmetry_2
_geom_torsion_site_symmetry_3
_geom_torsion_site_symmetry_4
_geom_torsion_publ_flag
Cu1 N1 C4 C14 2.6(5) . . . . ?
Cu1 N1 C4 C2 -177.0(4) . . . . ?
Cu1 N1 C5 C6 -5.2(5) . . . . ?
Cu1 N1 C5 C3 176.1(4) . . . . ?
Cu1 N2 C6 N7 -175.5(3) . . . . ?
Cu1 N2 C6 C5 7.1(6) . . . . ?
Cu1 N2 C13 C8 174.2(4) . . . . ?
Cu1 N2 C13 C12 -7.5(10) . . . . ?
Cu1 N3 C21 C16 -175.7(4) . . . . ?
Cu1 N3 C21 C20 3.9(10) . . . . ?
Cu1 N3 C14 N6 177.5(3) . . . . ?
Cu1 N3 C14 C4 -1.4(6) . . . . ?
Cu1 N4 C28 C27 6.0(6) . . . . ?
Cu1 N4 C28 C33 -172.8(4) . . . . ?
Cu1 N4 C29 C30 -5.7(8) . . . . ?
Cu1 N4 C29 C31 175.3(5) . . . . ?
Cu1 N5 C27 C28 -14.5(6) . . . . ?
Cu1 N5 C27 C26 167.3(5) . . . . ?
Cu1 N5 C23 C22 19.0(8) . . . . ?
Cu1 N5 C23 C24 -161.3(5) . . . . ?
N1 C4 C14 N3 -0.7(6) . . . . ?
N1 C4 C14 N6 -179.3(5) . . . . ?
N1 C4 C2 C1 0.5(8) . . . . ?
N1 C5 C3 C1 1.4(8) . . . . ?
N2 C6 C5 N1 -1.7(6) . . . . ?
N2 C6 C5 C3 177.0(5) . . . . ?
N2 C13 C12 C11 -176.9(6) . . . . ?
N3 C21 C16 N6 -0.9(6) . . . . ?
N3 C21 C16 C17 179.4(5) . . . . ?
N3 C21 C20 C19 -178.3(6) . . . . ?
N4 C28 C27 N5 6.9(8) . . . . ?
N4 C28 C27 C26 -174.7(5) . . . . ?
N4 C28 C33 C34 174.9(6) . . . . ?
N4 C28 C33 C32 -3.7(9) . . . . ?
N4 C29 C31 C32 -2.9(10) . . . . ?
N6 C16 C17 C18 179.8(5) . . . . ?
N7 C6 C5 N1 -178.4(5) . . . . ?
N7 C6 C5 C3 0.3(9) . . . . ?
N7 C8 C13 N2 -1.1(6) . . . . ?
N7 C8 C13 C12 -179.6(5) . . . . ?
N7 C8 C9 C10 178.8(6) . . . . ?
N5 C27 C26 C25 -2.1(9) . . . . ?
N5 C27 C26 C35 176.8(6) . . . . ?
N5 C23 C24 C25 -3.1(12) . . . . ?
C6 N2 C13 C8 0.7(6) . . . . ?
C6 N2 C13 C12 179.0(6) . . . . ?
C6 N7 C8 C13 1.1(6) . . . . ?
C6 N7 C8 C9 -178.6(6) . . . . ?
C6 C5 C3 C1 -177.1(5) . . . . ?
C4 N1 C5 C6 176.9(4) . . . . ?
C4 N1 C5 C3 -1.9(7) . . . . ?
C5 N1 C4 C14 -179.5(4) . . . . ?
C5 N1 C4 C2 0.9(7) . . . . ?
C5 C3 C1 C2 0.0(8) . . . . ?
C21 N3 C14 N6 0.0(5) . . . . ?
C21 N3 C14 C4 -178.8(4) . . . . ?
C21 C16 C17 C18 -0.6(8) . . . . ?
C21 C20 C19 C18 -1.4(10) . . . . ?
C14 N3 C21 C16 0.5(6) . . . . ?
C14 N3 C21 C20 -179.9(6) . . . . ?
C14 N6 C16 C21 0.9(5) . . . . ?
C14 N6 C16 C17 -179.4(5) . . . . ?
C14 C4 C2 C1 -179.1(5) . . . . ?
C16 N6 C14 N3 -0.6(5) . . . . ?
C16 N6 C14 C4 178.1(5) . . . . ?
C16 C21 C20 C19 1.2(9) . . . . ?
C16 C17 C18 C19 0.4(9) . . . . ?
C8 N7 C6 N2 -0.7(6) . . . . ?
C8 N7 C6 C5 176.3(5) . . . . ?
C8 C13 C12 C11 1.2(9) . . . . ?
C8 C9 C10 C11 0.3(9) . . . . ?
C13 N2 C6 N7 -0.1(6) . . . . ?
C13 N2 C6 C5 -177.4(4) . . . . ?
C13 C8 C9 C10 -0.9(8) . . . . ?
C13 C12 C11 C10 -1.8(10) . . . . ?
C3 C1 C2 C4 -0.9(9) . . . . ?
C2 C4 C14 N3 178.9(5) . . . . ?
C2 C4 C14 N6 0.2(9) . . . . ?
C20 C21 C16 N6 179.5(5) . . . . ?
C20 C21 C16 C17 -0.2(8) . . . . ?
C9 C8 C13 N2 178.6(5) . . . . ?
C9 C8 C13 C12 0.1(8) . . . . ?
C9 C10 C11 C12 1.1(11) . . . . ?
C28 N4 C29 C30 -178.9(6) . . . . ?
C28 N4 C29 C31 2.1(9) . . . . ?
C28 C27 C26 C25 179.6(6) . . . . ?
C28 C27 C26 C35 -1.4(9) . . . . ?
C28 C33 C34 C35 1.0(12) . . . . ?
C28 C33 C32 C31 2.8(11) . . . . ?
C17 C18 C19 C20 0.6(11) . . . . ?
C27 N5 C23 C22 -177.0(6) . . . . ?
C27 N5 C23 C24 2.7(8) . . . . ?
C27 C28 C33 C34 -3.9(9) . . . . ?
C27 C28 C33 C32 177.5(6) . . . . ?
C27 C26 C25 C24 1.7(11) . . . . ?
C27 C26 C35 C34 -1.6(13) . . . . ?
C7 N7 C6 N2 179.8(5) . . . . ?
C7 N7 C6 C5 -3.2(9) . . . . ?
C7 N7 C8 C13 -179.4(5) . . . . ?
C7 N7 C8 C9 0.9(9) . . . . ?
C29 N4 C28 C27 180.0(5) . . . . ?
C29 N4 C28 C33 1.2(8) . . . . ?
C29 C31 C32 C33 0.3(12) . . . . ?
C15 N6 C14 N3 177.0(5) . . . . ?
C15 N6 C14 C4 -4.3(8) . . . . ?
C15 N6 C16 C21 -176.8(5) . . . . ?
C15 N6 C16 C17 2.9(9) . . . . ?
C23 N5 C27 C28 178.2(5) . . . . ?
C23 N5 C27 C26 -0.1(9) . . . . ?
C23 C24 C25 C26 0.8(14) . . . . ?
C22 C23 C24 C25 176.6(8) . . . . ?
C33 C28 C27 N5 -174.3(5) . . . . ?
C33 C28 C27 C26 4.1(8) . . . . ?
C33 C34 C35 C26 1.8(14) . . . . ?
C30 C29 C31 C32 178.1(7) . . . . ?
C25 C26 C35 C34 177.2(8) . . . . ?
C34 C33 C32 C31 -175.7(7) . . . . ?
C32 C33 C34 C35 179.5(8) . . . . ?
C35 C26 C25 C24 -177.1(8) . . . . ?
